data_1564187
loop_
_publ_author_name
'Luo, Yanan'
'Kong, Miao'
'Ren, Hao'
'Gao, Yongwei'
'Yu, Xiaoyang'

_publ_section_title
;
 A new 3D Mn(II) coordination polymer: Synthesis, crystal structure and
 photoelectrical property
;
_journal_name_full 'Inorganica Chimica Acta'
_journal_page_first 119834
_journal_paper_doi 10.1016/j.ica.2020.119834
_journal_volume 511
_journal_year 2020
_chemical_formula_moiety '0.5(C28 H24 Mn2 N4 O12)'
_chemical_formula_sum 'C14 H12 Mn N2 O6'
_chemical_formula_weight 359.20
_space_group_crystal_system monoclinic
_space_group_IT_number 14
_space_group_name_Hall '-P 2ybc'
_space_group_name_H-M_alt 'P 1 21/c 1'
_atom_sites_solution_hydrogens geom
_atom_sites_solution_primary direct
_atom_sites_solution_secondary difmap
_cell_angle_alpha 90.00
_cell_angle_beta 91.630(2)
_cell_angle_gamma 90.00
_cell_formula_units_Z 2
_cell_length_a 14.9264(18)
_cell_length_b 6.5398(8)
_cell_length_c 7.3558(9)
_cell_measurement_reflns_used 1207
_cell_measurement_temperature 296(2)
_cell_measurement_theta_max 25.86
_cell_measurement_theta_min 3.40
_cell_volume 717.75(15)
_computing_data_reduction 'SAINT v7.68A (Bruker, 2009)'
_computing_molecular_graphics
;
O. V. Dolomanov, L. J. Bourhis, R. J. Gildea, J. A. K. Howard and H. Puschmann,
OLEX2: a complete structure solution, refinement and analysis program.
J. Appl. Cryst. (2009). 42, 339-341.
;
_computing_publication_material
;
O. V. Dolomanov, L. J. Bourhis, R. J. Gildea, J. A. K. Howard and H. Puschmann,
OLEX2: a complete structure solution, refinement and analysis program.
J. Appl. Cryst. (2009). 42, 339-341.
;
_computing_structure_refinement
;
XL, G.M. Sheldrick, Acta Cryst.
(2008). A64, 112-122
;
_computing_structure_solution
;
XS, G.M. Sheldrick, Acta Cryst.
(2008). A64, 112-122
;
_diffrn_ambient_temperature 296.15
_diffrn_measured_fraction_theta_full 0.999
_diffrn_measured_fraction_theta_max 0.999
_diffrn_measurement_device_type 'CCD area detector'
_diffrn_measurement_method 'phi and omega scans'
_diffrn_radiation_monochromator graphite
_diffrn_radiation_type MoK\a
_diffrn_radiation_wavelength 0.71073
_diffrn_reflns_av_R_equivalents 0.0257
_diffrn_reflns_av_unetI/netI 0.0310
_diffrn_reflns_limit_h_max 17
_diffrn_reflns_limit_h_min -15
_diffrn_reflns_limit_k_max 7
_diffrn_reflns_limit_k_min -6
_diffrn_reflns_limit_l_max 6
_diffrn_reflns_limit_l_min -8
_diffrn_reflns_number 3491
_diffrn_reflns_theta_full 25.07
_diffrn_reflns_theta_max 25.07
_diffrn_reflns_theta_min 1.36
_diffrn_source 'fine-focus sealed tube'
_exptl_absorpt_coefficient_mu 0.954
_exptl_absorpt_correction_T_max 0.9406
_exptl_absorpt_correction_T_min 0.5348
_exptl_absorpt_correction_type none
_exptl_crystal_density_diffrn 1.662
_exptl_crystal_density_meas .
_exptl_crystal_density_method 'not measured'
_exptl_crystal_F_000 366
_exptl_crystal_size_max 0.75
_exptl_crystal_size_mid 0.14
_exptl_crystal_size_min 0.07
_refine_diff_density_max 0.247
_refine_diff_density_min -0.231
_refine_diff_density_rms 0.051
_refine_ls_extinction_method none
_refine_ls_goodness_of_fit_ref 1.050
_refine_ls_hydrogen_treatment constr
_refine_ls_matrix_type full
_refine_ls_number_parameters 107
_refine_ls_number_reflns 1279
_refine_ls_number_restraints 0
_refine_ls_restrained_S_all 1.050
_refine_ls_R_factor_all 0.0389
_refine_ls_R_factor_gt 0.0300
_refine_ls_shift/su_max 0.002
_refine_ls_shift/su_mean 0.000
_refine_ls_structure_factor_coef Fsqd
_refine_ls_weighting_details 'calc w=1/[\s^2^(Fo^2^)+(0.0289P)^2^+0.3625P] where P=(Fo^2^+2Fc^2^)/3'
_refine_ls_weighting_scheme calc
_refine_ls_wR_factor_gt 0.0666
_refine_ls_wR_factor_ref 0.0701
_reflns_number_gt 1071
_reflns_number_total 1279
_reflns_threshold_expression >2sigma(I)
_cod_data_source_file ICA-2020-511-119834.cif
_cod_data_source_block p21c
_cod_database_code 1564187

loop_
_space_group_symop_id
_space_group_symop_operation_xyz
1 'x, y, z'
2 '-x, y+1/2, -z+1/2'
3 '-x, -y, -z'
4 'x, -y-1/2, z-1/2'

loop_
_atom_site_label
_atom_site_type_symbol
_atom_site_fract_x
_atom_site_fract_y
_atom_site_fract_z
_atom_site_U_iso_or_equiv
_atom_site_adp_type
_atom_site_occupancy
_atom_site_symmetry_multiplicity
_atom_site_calc_flag
_atom_site_refinement_flags
_atom_site_disorder_assembly
_atom_site_disorder_group
Mn1 Mn 1.0000 1.0000 0.5000 0.02317(16) Uani 1 2 d S . .
O1 O 0.92783(9) 0.9098(2) 0.7384(2) 0.0274(4) Uani 1 1 d . . .
O1W O 1.07035(11) 0.7073(2) 0.4924(2) 0.0338(4) Uani 1 1 d . . .
H1WA H 1.0482 0.6341 0.4069 0.051 Uiso 1 1 d R . .
H1WB H 1.0645 0.6460 0.5933 0.051 Uiso 1 1 d R . .
O3 O 0.89188(10) 0.5918(3) 0.8126(2) 0.0309(4) Uani 1 1 d . . .
N1 N 0.50984(12) 0.9114(3) 0.5226(3) 0.0409(6) Uani 1 1 d . . .
C1 C 0.87178(14) 0.7644(3) 0.7515(3) 0.0224(5) Uani 1 1 d . . .
C2 C 0.77641(13) 0.8056(4) 0.6923(3) 0.0248(5) Uani 1 1 d . . .
C3 C 0.74826(16) 1.0050(4) 0.6609(4) 0.0404(6) Uani 1 1 d . . .
H3 H 0.7888 1.1121 0.6760 0.049 Uiso 1 1 calc R . .
C4 C 0.66090(16) 1.0460(4) 0.6075(4) 0.0445(7) Uani 1 1 d . . .
H4 H 0.6421 1.1801 0.5886 0.053 Uiso 1 1 calc R . .
C5 C 0.60121(14) 0.8854(4) 0.5822(3) 0.0340(6) Uani 1 1 d . . .
C6 C 0.62846(15) 0.6870(4) 0.6134(4) 0.0379(6) Uani 1 1 d . . .
H6 H 0.5881 0.5798 0.5972 0.045 Uiso 1 1 calc R . .
C7 C 0.71642(15) 0.6475(4) 0.6693(3) 0.0343(6) Uani 1 1 d . . .
H7 H 0.7348 0.5137 0.6913 0.041 Uiso 1 1 calc R . .

loop_
_atom_site_aniso_label
_atom_site_aniso_U_11
_atom_site_aniso_U_22
_atom_site_aniso_U_33
_atom_site_aniso_U_23
_atom_site_aniso_U_13
_atom_site_aniso_U_12
Mn1 0.0178(2) 0.0229(3) 0.0285(3) 0.0029(2) -0.00476(18) -0.0028(2)
O1 0.0199(8) 0.0292(9) 0.0330(9) 0.0052(7) -0.0027(7) -0.0045(7)
O1W 0.0451(10) 0.0255(9) 0.0304(9) -0.0018(7) -0.0058(8) 0.0008(8)
O3 0.0214(8) 0.0283(9) 0.0425(10) 0.0073(8) -0.0085(7) 0.0027(7)
N1 0.0196(10) 0.0436(13) 0.0590(15) 0.0072(12) -0.0097(10) 0.0062(10)
C1 0.0178(11) 0.0290(13) 0.0203(11) -0.0006(9) 0.0002(9) 0.0033(9)
C2 0.0171(11) 0.0296(13) 0.0275(12) 0.0039(10) -0.0020(9) 0.0018(10)
C3 0.0246(12) 0.0306(14) 0.0653(18) 0.0031(13) -0.0119(12) -0.0004(11)
C4 0.0265(13) 0.0287(16) 0.077(2) 0.0066(13) -0.0143(13) 0.0077(11)
C5 0.0176(11) 0.0418(16) 0.0421(15) 0.0084(12) -0.0067(10) 0.0049(11)
C6 0.0198(12) 0.0371(16) 0.0563(17) 0.0076(13) -0.0085(11) -0.0023(11)
C7 0.0243(12) 0.0304(14) 0.0479(16) 0.0100(12) -0.0046(11) 0.0026(11)

loop_
_atom_type_symbol
_atom_type_description
_atom_type_scat_dispersion_real
_atom_type_scat_dispersion_imag
_atom_type_scat_source
C C 0.0033 0.0016 'International Tables Vol C Tables 4.2.6.8 and 6.1.1.4'
H H 0.0000 0.0000 'International Tables Vol C Tables 4.2.6.8 and 6.1.1.4'
N N 0.0061 0.0033 'International Tables Vol C Tables 4.2.6.8 and 6.1.1.4'
O O 0.0106 0.0060 'International Tables Vol C Tables 4.2.6.8 and 6.1.1.4'
Mn Mn 0.3368 0.7283 'International Tables Vol C Tables 4.2.6.8 and 6.1.1.4'

loop_
_geom_angle_atom_site_label_1
_geom_angle_atom_site_label_2
_geom_angle_atom_site_label_3
_geom_angle
_geom_angle_site_symmetry_1
_geom_angle_site_symmetry_3
O1 Mn1 O1 179.999(2) 3_776 .
O1 Mn1 O1W 91.86(6) . .
O1 Mn1 O1W 88.14(6) 3_776 .
O1 Mn1 O1W 91.86(6) 3_776 3_776
O1 Mn1 O1W 88.14(6) . 3_776
O1 Mn1 O3 93.48(6) . 4_575
O1 Mn1 O3 86.52(6) 3_776 4_575
O1 Mn1 O3 93.48(6) 3_776 2_756
O1 Mn1 O3 86.52(6) . 2_756
O1W Mn1 O1W 179.999(1) . 3_776
O3 Mn1 O1W 84.81(6) 4_575 3_776
O3 Mn1 O1W 95.19(6) 2_756 3_776
O3 Mn1 O1W 95.19(6) 4_575 .
O3 Mn1 O1W 84.81(6) 2_756 .
O3 Mn1 O3 180.0 4_575 2_756
C1 O1 Mn1 127.46(14) . .
C1 O3 Mn1 130.07(14) . 2_746
N1 N1 C5 114.2(3) 3_676 .
O1 C1 C2 117.7(2) . .
O3 C1 O1 123.44(19) . .
O3 C1 C2 118.9(2) . .
C3 C2 C1 119.8(2) . .
C7 C2 C1 120.6(2) . .
C7 C2 C3 119.6(2) . .
C4 C3 C2 120.7(2) . .
C3 C4 C5 119.4(2) . .
C4 C5 N1 123.7(2) . .
C6 C5 N1 116.0(2) . .
C6 C5 C4 120.4(2) . .
C5 C6 C7 119.8(2) . .
C2 C7 C6 120.2(2) . .

loop_
_geom_bond_atom_site_label_1
_geom_bond_atom_site_label_2
_geom_bond_distance
_geom_bond_site_symmetry_2
Mn1 O1 2.1658(15) .
Mn1 O1 2.1658(15) 3_776
Mn1 O1W 2.1850(16) .
Mn1 O1W 2.1850(16) 3_776
Mn1 O3 2.1766(15) 4_575
Mn1 O3 2.1766(15) 2_756
O1 C1 1.272(3) .
O3 Mn1 2.1766(14) 2_746
O3 C1 1.249(3) .
N1 N1 1.239(4) 3_676
N1 C5 1.431(3) .
C1 C2 1.501(3) .
C2 C3 1.387(3) .
C2 C7 1.375(3) .
C3 C4 1.378(3) .
C4 C5 1.387(4) .
C5 C6 1.377(3) .
C6 C7 1.389(3) .
